data_2019059
loop_
_publ_author_name
'D\"oring, Cindy'
'Jones, Peter G.'

_publ_section_title
;
 Bis(4-picoline-\k<i>N</i>)gold(I) dibromidoaurate(I) and
 bis(4-picoline-\k<i>N</i>)gold(I) dichloridoaurate(I): space-group
 ambiguity?
;
_journal_coeditor_code SK3492
_journal_issue 7
_journal_name_full 'Acta Crystallographica Section C'
_journal_page_first 709
_journal_page_last 711
_journal_paper_doi 10.1107/S0108270113015047
_journal_volume 69
_journal_year 2013
_chemical_formula_iupac '[Au (C6 H7 N)2] [Au Br2]'
_chemical_formula_moiety 'C12 H14 Au N2 +, Au Br2 -'
_chemical_formula_sum 'C12 H14 Au2 Br2 N2'
_chemical_formula_weight 740.01
_chemical_name_systematic
;
Bis(4-picoline-\k<i>N</i>)gold(I) dibromidoaurate(I)
;
_space_group_IT_number 14
_symmetry_cell_setting monoclinic
_symmetry_space_group_name_Hall '-P 2yn'
_symmetry_space_group_name_H-M 'P 1 21/n 1'
_atom_sites_solution_hydrogens geom
_atom_sites_solution_primary direct
_atom_sites_solution_secondary difmap
_audit_creation_method SHELXL97
_cell_angle_alpha 90.00
_cell_angle_beta 94.737(3)
_cell_angle_gamma 90.00
_cell_formula_units_Z 4
_cell_length_a 8.2485(3)
_cell_length_b 9.7291(3)
_cell_length_c 19.8055(6)
_cell_measurement_reflns_used 12461
_cell_measurement_temperature 100(2)
_cell_measurement_theta_max 30.2790
_cell_measurement_theta_min 2.5870
_cell_volume 1583.97(9)
_computing_cell_refinement 'CrysAlisPro (Agilent, 2013)'
_computing_data_collection 'CrysAlisPro (Agilent, 2013)'
_computing_data_reduction 'CrysAlisPro (Agilent, 2013)'
_computing_molecular_graphics 'XP (Siemens, 1994)'
_computing_publication_material 'SHELXL97 (Sheldrick, 2008)'
_computing_structure_refinement 'SHELXL97 (Sheldrick, 2008)'
_computing_structure_solution 'SHELXS97 (Sheldrick, 2008)'
_diffrn_ambient_temperature 100(2)
_diffrn_detector_area_resol_mean 16.1419
_diffrn_measured_fraction_theta_full 1.000
_diffrn_measured_fraction_theta_max 1.000
_diffrn_measurement_device_type 'Oxford Xcalibur diffractometer with Eos detector'
_diffrn_measurement_method \w
_diffrn_radiation_monochromator graphite
_diffrn_radiation_source 'Enhance (Mo) X-ray Source'
_diffrn_radiation_type MoK\a
_diffrn_radiation_wavelength 0.71073
_diffrn_reflns_av_R_equivalents 0.0722
_diffrn_reflns_av_sigmaI/netI 0.0255
_diffrn_reflns_limit_h_max 11
_diffrn_reflns_limit_h_min -11
_diffrn_reflns_limit_k_max 13
_diffrn_reflns_limit_k_min -13
_diffrn_reflns_limit_l_max 26
_diffrn_reflns_limit_l_min -26
_diffrn_reflns_number 78671
_diffrn_reflns_theta_full 28.70
_diffrn_reflns_theta_max 28.70
_diffrn_reflns_theta_min 2.33
_exptl_absorpt_coefficient_mu 23.532
_exptl_absorpt_correction_T_max 1.00000
_exptl_absorpt_correction_T_min 0.28244
_exptl_absorpt_correction_type multi-scan
_exptl_absorpt_process_details '(CrysAlisPro; Agilent, 2013)'
_exptl_crystal_colour colourless
_exptl_crystal_density_diffrn 3.103
_exptl_crystal_density_method 'not measured'
_exptl_crystal_description 'hexagonal tablet'
_exptl_crystal_F_000 1312
_exptl_crystal_size_max 0.15
_exptl_crystal_size_mid 0.08
_exptl_crystal_size_min 0.05
_refine_diff_density_max 1.101
_refine_diff_density_min -1.366
_refine_ls_extinction_method none
_refine_ls_goodness_of_fit_ref 1.082
_refine_ls_hydrogen_treatment constr
_refine_ls_matrix_type full
_refine_ls_number_parameters 168
_refine_ls_number_reflns 4090
_refine_ls_number_restraints 0
_refine_ls_restrained_S_all 1.082
_refine_ls_R_factor_all 0.0349
_refine_ls_R_factor_gt 0.0246
_refine_ls_shift/su_max 0.001
_refine_ls_shift/su_mean 0.000
_refine_ls_structure_factor_coef Fsqd
_refine_ls_weighting_details 'calc w = 1/[\s^2^(Fo^2^)+(0.0176P)^2^+2.0928P] where P=(Fo^2^+2Fc^2^)/3'
_refine_ls_weighting_scheme calc
_refine_ls_wR_factor_gt 0.0451
_refine_ls_wR_factor_ref 0.0477
_reflns_number_gt 3452
_reflns_number_total 4090
_reflns_threshold_expression I>2\s(I)
_cod_data_source_file sk3492.cif
_cod_data_source_block I
_cod_original_sg_symbol_H-M 'P 21/n'
_cod_database_code 2019059
_cod_database_fobs_code 2019059

loop_
_symmetry_equiv_pos_as_xyz
'x, y, z'
'-x+1/2, y+1/2, -z+1/2'
'-x, -y, -z'
'x-1/2, -y-1/2, z-1/2'

loop_
_atom_site_type_symbol
_atom_site_label
_atom_site_fract_x
_atom_site_fract_y
_atom_site_fract_z
_atom_site_U_iso_or_equiv
_atom_site_adp_type
_atom_site_calc_flag
_atom_site_refinement_flags
_atom_site_occupancy
_atom_site_symmetry_multiplicity
Au Au1 0.0000 0.5000 0.0000 0.01804(6) Uani d S 1 2
Au Au2 0.01325(2) 0.730233(17) 0.114269(9) 0.01520(5) Uani d . 1 1
Au Au3 0.5000 0.5000 0.0000 0.03044(8) Uani d S 1 2
Br Br1 0.30111(6) 0.73618(5) 0.11015(2) 0.02044(10) Uani d . 1 1
Br Br2 -0.27195(6) 0.73941(5) 0.12396(2) 0.02214(11) Uani d . 1 1
N N11 0.0267(5) 0.3507(4) 0.07140(19) 0.0168(8) Uani d . 1 1
C C12 0.1275(6) 0.3670(5) 0.1275(2) 0.0197(10) Uani d . 1 1
H H12 0.1904 0.4487 0.1327 0.024 Uiso calc R 1 1
C C13 0.1426(6) 0.2683(5) 0.1780(2) 0.0205(10) Uani d . 1 1
H H13 0.2133 0.2840 0.2176 0.025 Uiso calc R 1 1
C C14 0.0551(6) 0.1468(5) 0.1711(2) 0.0197(10) Uani d . 1 1
C C15 -0.0461(6) 0.1301(5) 0.1126(2) 0.0224(11) Uani d . 1 1
H H15 -0.1077 0.0480 0.1060 0.027 Uiso calc R 1 1
C C16 -0.0588(6) 0.2317(5) 0.0636(2) 0.0211(10) Uani d . 1 1
H H16 -0.1288 0.2179 0.0236 0.025 Uiso calc R 1 1
C C17 0.0678(7) 0.0406(5) 0.2258(3) 0.0325(13) Uani d . 1 1
H H17A 0.0038 -0.0403 0.2109 0.049 Uiso calc R 1 1
H H17B 0.0260 0.0784 0.2668 0.049 Uiso calc R 1 1
H H17C 0.1820 0.0142 0.2356 0.049 Uiso calc R 1 1
N N21 0.5229(6) 0.3462(4) 0.0686(2) 0.0266(10) Uani d . 1 1
C C22 0.4648(7) 0.2191(5) 0.0534(3) 0.0289(12) Uani d . 1 1
H H22 0.4156 0.2013 0.0092 0.035 Uiso calc R 1 1
C C23 0.4752(6) 0.1142(5) 0.1008(2) 0.0244(11) Uani d . 1 1
H H23 0.4331 0.0259 0.0887 0.029 Uiso calc R 1 1
C C24 0.5455(6) 0.1366(5) 0.1650(2) 0.0215(11) Uani d . 1 1
C C25 0.6075(7) 0.2671(5) 0.1800(3) 0.0256(11) Uani d . 1 1
H H25 0.6586 0.2859 0.2238 0.031 Uiso calc R 1 1
C C26 0.5950(7) 0.3689(5) 0.1317(3) 0.0278(12) Uani d . 1 1
H H26 0.6380 0.4574 0.1427 0.033 Uiso calc R 1 1
C C27 0.5548(7) 0.0271(5) 0.2185(3) 0.0288(12) Uani d . 1 1
H H27A 0.4888 -0.0519 0.2025 0.043 Uiso calc R 1 1
H H27B 0.5135 0.0636 0.2599 0.043 Uiso calc R 1 1
H H27C 0.6682 -0.0018 0.2281 0.043 Uiso calc R 1 1

loop_
_atom_site_aniso_label
_atom_site_aniso_U_11
_atom_site_aniso_U_22
_atom_site_aniso_U_33
_atom_site_aniso_U_12
_atom_site_aniso_U_13
_atom_site_aniso_U_23
Au1 0.02986(15) 0.01182(11) 0.01237(12) -0.00069(10) 0.00133(10) 0.00101(9)
Au2 0.01685(9) 0.01383(8) 0.01463(8) -0.00144(7) -0.00049(6) -0.00024(7)
Au3 0.0595(2) 0.01621(13) 0.01688(14) 0.00243(13) 0.01097(13) 0.00097(10)
Br1 0.0165(2) 0.0222(2) 0.0224(2) -0.00326(18) 0.00048(18) 0.00025(18)
Br2 0.0165(2) 0.0252(3) 0.0244(3) -0.00093(19) -0.0002(2) -0.00162(19)
N11 0.026(2) 0.0121(18) 0.0123(19) 0.0002(16) 0.0033(16) 0.0018(14)
C12 0.027(3) 0.012(2) 0.020(2) -0.0009(19) 0.001(2) -0.0011(18)
C13 0.026(3) 0.015(2) 0.019(2) -0.0005(19) -0.005(2) -0.0025(18)
C14 0.028(3) 0.018(2) 0.013(2) 0.004(2) 0.002(2) -0.0018(17)
C15 0.031(3) 0.015(2) 0.022(3) -0.007(2) 0.003(2) -0.0007(18)
C16 0.027(3) 0.019(2) 0.016(2) -0.004(2) -0.001(2) -0.0025(18)
C17 0.054(4) 0.019(3) 0.024(3) -0.007(2) -0.006(3) 0.008(2)
N21 0.049(3) 0.015(2) 0.018(2) 0.0018(19) 0.012(2) 0.0013(16)
C22 0.043(3) 0.022(3) 0.022(3) -0.001(2) 0.005(2) -0.003(2)
C23 0.038(3) 0.014(2) 0.020(3) -0.004(2) 0.001(2) -0.0052(18)
C24 0.032(3) 0.014(2) 0.020(2) 0.004(2) 0.007(2) 0.0033(18)
C25 0.042(3) 0.020(2) 0.015(2) 0.001(2) 0.002(2) -0.0025(19)
C26 0.044(3) 0.022(3) 0.018(3) -0.003(2) 0.005(2) -0.005(2)
C27 0.042(3) 0.020(3) 0.024(3) 0.000(2) 0.001(2) 0.000(2)

loop_
_atom_type_symbol
_atom_type_description
_atom_type_scat_dispersion_real
_atom_type_scat_dispersion_imag
_atom_type_scat_source
C C 0.0033 0.0016 'International Tables Vol C Tables 4.2.6.8 and 6.1.1.4'
H H 0.0000 0.0000 'International Tables Vol C Tables 4.2.6.8 and 6.1.1.4'
N N 0.0061 0.0033 'International Tables Vol C Tables 4.2.6.8 and 6.1.1.4'
Br Br -0.2901 2.4595 'International Tables Vol C Tables 4.2.6.8 and 6.1.1.4'
Au Au -2.0133 8.8022 'International Tables Vol C Tables 4.2.6.8 and 6.1.1.4'

loop_
_geom_angle_atom_site_label_1
_geom_angle_atom_site_label_2
_geom_angle_atom_site_label_3
_geom_angle_site_symmetry_1
_geom_angle_site_symmetry_3
_geom_angle
N11 Au1 N11 . 3_565 180.0
N11 Au1 Au2 . 3_565 89.25(10)
N11 Au1 Au2 3_565 3_565 90.75(10)
N11 Au1 Au2 . . 90.75(10)
N11 Au1 Au2 3_565 . 89.25(10)
Au2 Au1 Au2 3_565 . 180.0
Br2 Au2 Br1 . . 175.569(18)
Br2 Au2 Au1 . . 96.191(13)
Br1 Au2 Au1 . . 88.194(13)
N21 Au3 N21 . 3_665 180.0
C12 N11 C16 . . 118.5(4)
C12 N11 Au1 . . 121.1(3)
C16 N11 Au1 . . 120.4(3)
N11 C12 C13 . . 121.9(4)
C12 C13 C14 . . 120.4(4)
C15 C14 C13 . . 117.2(4)
C15 C14 C17 . . 121.9(4)
C13 C14 C17 . . 120.9(4)
C14 C15 C16 . . 120.7(4)
N11 C16 C15 . . 121.4(4)
C22 N21 C26 . . 118.3(4)
C22 N21 Au3 . . 121.1(4)
C26 N21 Au3 . . 120.6(3)
N21 C22 C23 . . 121.5(5)
C24 C23 C22 . . 120.7(5)
C23 C24 C25 . . 117.6(4)
C23 C24 C27 . . 122.4(4)
C25 C24 C27 . . 120.0(5)
C26 C25 C24 . . 120.2(5)
N21 C26 C25 . . 121.8(5)
N11 C12 H12 . . 119.1
C13 C12 H12 . . 119.1
C12 C13 H13 . . 119.8
C14 C13 H13 . . 119.8
C14 C15 H15 . . 119.7
C16 C15 H15 . . 119.7
N11 C16 H16 . . 119.3
C15 C16 H16 . . 119.3
C14 C17 H17A . . 109.5
C14 C17 H17B . . 109.5
H17A C17 H17B . . 109.5
C14 C17 H17C . . 109.5
H17A C17 H17C . . 109.5
H17B C17 H17C . . 109.5
N21 C22 H22 . . 119.2
C23 C22 H22 . . 119.2
C24 C23 H23 . . 119.7
C22 C23 H23 . . 119.7
C26 C25 H25 . . 119.9
C24 C25 H25 . . 119.9
N21 C26 H26 . . 119.1
C25 C26 H26 . . 119.1
C24 C27 H27A . . 109.5
C24 C27 H27B . . 109.5
H27A C27 H27B . . 109.5
C24 C27 H27C . . 109.5
H27A C27 H27C . . 109.5
H27B C27 H27C . . 109.5

loop_
_geom_bond_atom_site_label_1
_geom_bond_atom_site_label_2
_geom_bond_site_symmetry_2
_geom_bond_distance
Au1 N11 . 2.027(4)
Au1 N11 3_565 2.027(4)
Au1 Au2 3_565 3.17960(18)
Au1 Au2 . 3.17967(18)
Au2 Br2 . 2.3777(5)
Au2 Br1 . 2.3833(5)
Au3 N21 . 2.019(4)
Au3 N21 3_665 2.019(4)
N11 C12 . 1.341(6)
N11 C16 . 1.357(6)
C12 C13 . 1.385(6)
C13 C14 . 1.385(6)
C14 C15 . 1.381(7)
C14 C17 . 1.494(6)
C15 C16 . 1.383(6)
N21 C22 . 1.351(6)
N21 C26 . 1.356(6)
C22 C23 . 1.385(7)
C23 C24 . 1.370(7)
C24 C25 . 1.391(7)
C24 C27 . 1.500(6)
C25 C26 . 1.376(7)
C12 H12 . 0.9500
C13 H13 . 0.9500
C15 H15 . 0.9500
C16 H16 . 0.9500
C17 H17A . 0.9800
C17 H17B . 0.9800
C17 H17C . 0.9800
C22 H22 . 0.9500
C23 H23 . 0.9500
C25 H25 . 0.9500
C26 H26 . 0.9500
C27 H27A . 0.9800
C27 H27B . 0.9800
C27 H27C . 0.9800

loop_
_geom_hbond_atom_site_label_D
_geom_hbond_atom_site_label_H
_geom_hbond_atom_site_label_A
_geom_hbond_site_symmetry_A
_geom_hbond_distance_DH
_geom_hbond_distance_HA
_geom_hbond_distance_DA
_geom_hbond_angle_DHA
C12 H12 Br1 . 0.95 2.99 3.892(5) 160
C16 H16 Br1 3_565 0.95 2.94 3.847(5) 161
C22 H22 Br2 3_565 0.95 2.86 3.756(5) 158
C26 H26 Br2 1_655 0.95 2.87 3.775(5) 159

loop_
_geom_torsion_atom_site_label_1
_geom_torsion_atom_site_label_2
_geom_torsion_atom_site_label_3
_geom_torsion_atom_site_label_4
_geom_torsion_site_symmetry_1
_geom_torsion
N11 Au1 Au2 Br2 . -91.17(11)
N11 Au1 Au2 Br2 3_565 88.84(11)
N11 Au1 Au2 Br1 . 89.47(11)
N11 Au1 Au2 Br1 3_565 -90.53(11)
Au2 Au1 N11 C12 3_565 140.7(4)
Au2 Au1 N11 C12 . -39.3(4)
Au2 Au1 N11 C16 3_565 -39.8(3)
Au2 Au1 N11 C16 . 140.2(3)
C16 N11 C12 C13 . -2.0(7)
Au1 N11 C12 C13 . 177.5(4)
N11 C12 C13 C14 . 1.4(7)
C12 C13 C14 C15 . -0.2(7)
C12 C13 C14 C17 . -178.8(5)
C13 C14 C15 C16 . -0.3(7)
C17 C14 C15 C16 . 178.3(5)
C12 N11 C16 C15 . 1.4(7)
Au1 N11 C16 C15 . -178.1(4)
C14 C15 C16 N11 . -0.3(8)
C26 N21 C22 C23 . 1.0(8)
Au3 N21 C22 C23 . -177.8(4)
N21 C22 C23 C24 . -0.1(8)
C22 C23 C24 C25 . -0.9(8)
C22 C23 C24 C27 . 178.1(5)
C23 C24 C25 C26 . 1.0(8)
C27 C24 C25 C26 . -178.1(5)
C22 N21 C26 C25 . -1.0(8)
Au3 N21 C26 C25 . 177.9(4)
C24 C25 C26 N21 . 0.0(8)
